data_7017155
loop_
_publ_author_name
'Constable, Edwin C.'
'Zhang, Guoqi'
'Housecroft, Catherine E.'
'Zampese, Jennifer A.'

_publ_section_title
;
 9-Anthracenyl-substitued pyridyl enones revisited: photoisomerism in
 ligands and silver(i) complexes.
;
_journal_issue 45
_journal_name_full 'Dalton transactions (Cambridge, England : 2003)'
_journal_page_first 12146
_journal_page_last 12152
_journal_paper_doi 10.1039/c1dt10618j
_journal_volume 40
_journal_year 2011
_chemical_formula_moiety 'C22 H15 N O'
_chemical_formula_sum 'C22 H15 N O'
_chemical_formula_weight 309.35
_chemical_name_systematic
;
?
;
_space_group_IT_number 14
_symmetry_cell_setting monoclinic
_symmetry_space_group_name_Hall '-P 2ybc'
_symmetry_space_group_name_H-M 'P 1 21/c 1'
_atom_sites_solution_hydrogens geom
_atom_sites_solution_primary direct
_atom_sites_solution_secondary difmap
_audit_creation_method SHELXL-97
_cell_angle_alpha 90.00
_cell_angle_beta 108.582(10)
_cell_angle_gamma 90.00
_cell_formula_units_Z 4
_cell_length_a 10.0453(13)
_cell_length_b 17.701(3)
_cell_length_c 9.1880(12)
_cell_measurement_reflns_used 5275
_cell_measurement_temperature 173(2)
_cell_measurement_theta_max 65.86
_cell_measurement_theta_min 5.54
_cell_volume 1548.6(4)
_computing_cell_refinement 'Stoe IPDS'
_computing_data_collection 'Stoe IPDS'
_computing_data_reduction 'Stoe IPDS'
_computing_molecular_graphics 'Bruker SHELXTL'
_computing_publication_material 'Bruker SHELXTL'
_computing_structure_refinement 'SHELXL-97 (Sheldrick, 1997)'
_computing_structure_solution 'SHELXS-97 (Sheldrick, 1990)'
_diffrn_ambient_temperature 173(2)
_diffrn_measured_fraction_theta_full 0.990
_diffrn_measured_fraction_theta_max 0.990
_diffrn_measurement_device_type 'Stoe IPDS'
_diffrn_measurement_method '\w scans'
_diffrn_radiation_monochromator graphite
_diffrn_radiation_source 'fine-focus sealed tube'
_diffrn_radiation_type MoK\a
_diffrn_radiation_wavelength 0.71073
_diffrn_reflns_av_R_equivalents 0.0478
_diffrn_reflns_av_sigmaI/netI 0.0181
_diffrn_reflns_limit_h_max 11
_diffrn_reflns_limit_h_min -13
_diffrn_reflns_limit_k_max 22
_diffrn_reflns_limit_k_min -22
_diffrn_reflns_limit_l_max 11
_diffrn_reflns_limit_l_min -11
_diffrn_reflns_number 30644
_diffrn_reflns_theta_full 27.50
_diffrn_reflns_theta_max 27.50
_diffrn_reflns_theta_min 2.61
_exptl_absorpt_coefficient_mu 0.081
_exptl_absorpt_correction_T_max 0.9919
_exptl_absorpt_correction_T_min 0.9682
_exptl_absorpt_correction_type multi-scan
_exptl_absorpt_process_details '(Blessing 1951)'
_exptl_crystal_colour yellow
_exptl_crystal_density_diffrn 1.327
_exptl_crystal_density_method 'not measured'
_exptl_crystal_description block
_exptl_crystal_F_000 648
_exptl_crystal_size_max 0.40
_exptl_crystal_size_mid 0.15
_exptl_crystal_size_min 0.10
_refine_diff_density_max 0.337
_refine_diff_density_min -0.159
_refine_diff_density_rms 0.036
_refine_ls_extinction_method none
_refine_ls_goodness_of_fit_ref 1.085
_refine_ls_hydrogen_treatment constr
_refine_ls_matrix_type full
_refine_ls_number_parameters 217
_refine_ls_number_reflns 3511
_refine_ls_number_restraints 0
_refine_ls_restrained_S_all 1.085
_refine_ls_R_factor_all 0.0455
_refine_ls_R_factor_gt 0.0425
_refine_ls_shift/su_max 0.000
_refine_ls_shift/su_mean 0.000
_refine_ls_structure_factor_coef Fsqd
_refine_ls_weighting_details 'calc w=1/[\s^2^(Fo^2^)+(0.0480P)^2^+0.5578P] where P=(Fo^2^+2Fc^2^)/3'
_refine_ls_weighting_scheme calc
_refine_ls_wR_factor_gt 0.1081
_refine_ls_wR_factor_ref 0.1101
_reflns_number_gt 3277
_reflns_number_total 3511
_reflns_threshold_expression >2sigma(I)
_cod_data_source_file c1dt10618j.txt
_cod_data_source_block gq222
_cod_depositor_comments
;
The following automatic conversions were performed:

'_symmetry_cell_setting' value 'Monoclinic' changed to 'monoclinic'
according to /home/saulius/struct/CIF-dictionaries/cif_core.dic
dictionary named 'cif_core.dic' version 2.4.1 from 2010-06-29.

Automatic conversion script
Id: cif_fix_values 1715 2011-07-08 13:25:40Z adriana 
;
_cod_original_sg_symbol_Hall -P2ybc
_cod_original_sg_symbol_H-M P2(1)/c
_cod_database_code 7017155

loop_
_symmetry_equiv_pos_as_xyz
'x, y, z'
'-x, y+1/2, -z+1/2'
'-x, -y, -z'
'x, -y-1/2, z-1/2'

loop_
_atom_site_label
_atom_site_type_symbol
_atom_site_fract_x
_atom_site_fract_y
_atom_site_fract_z
_atom_site_U_iso_or_equiv
_atom_site_adp_type
_atom_site_occupancy
_atom_site_symmetry_multiplicity
_atom_site_calc_flag
_atom_site_refinement_flags
N1 N -0.48178(11) 0.94231(6) 0.81653(13) 0.0303(2) Uani 1 1 d .
O1 O -0.16507(10) 0.74731(6) 0.72401(10) 0.0388(3) Uani 1 1 d .
C1 C -0.38730(12) 0.92483(6) 0.95116(14) 0.0245(2) Uani 1 1 d .
H1A H -0.3975 0.9469 1.0413 0.029 Uiso 1 1 calc R
C2 C -0.27479(11) 0.87625(6) 0.96720(12) 0.0201(2) Uani 1 1 d .
H2A H -0.2095 0.8660 1.0656 0.024 Uiso 1 1 calc R
C3 C -0.25996(11) 0.84311(6) 0.83642(12) 0.0195(2) Uani 1 1 d .
C4 C -0.35703(12) 0.86170(7) 0.69518(13) 0.0271(3) Uani 1 1 d .
H4A H -0.3493 0.8408 0.6029 0.032 Uiso 1 1 calc R
C5 C -0.46451(13) 0.91089(7) 0.69127(15) 0.0324(3) Uani 1 1 d .
H5A H -0.5300 0.9232 0.5942 0.039 Uiso 1 1 calc R
C6 C -0.14991(11) 0.78519(6) 0.83852(12) 0.0217(2) Uani 1 1 d .
C7 C -0.02911(11) 0.77630(7) 0.97910(13) 0.0237(2) Uani 1 1 d .
H7A H -0.0236 0.8096 1.0618 0.028 Uiso 1 1 calc R
C8 C 0.07346(12) 0.72539(7) 1.00037(13) 0.0261(2) Uani 1 1 d .
H8A H 0.1439 0.7279 1.0980 0.031 Uiso 1 1 calc R
C9 C 0.09627(11) 0.66573(6) 0.89805(12) 0.0207(2) Uani 1 1 d .
C10 C 0.21885(11) 0.67134(6) 0.85564(12) 0.0201(2) Uani 1 1 d .
C11 C 0.31205(12) 0.73433(6) 0.89867(13) 0.0258(2) Uani 1 1 d .
H11A H 0.2912 0.7741 0.9574 0.031 Uiso 1 1 calc R
C12 C 0.42998(13) 0.73829(7) 0.85697(15) 0.0310(3) Uani 1 1 d .
H12A H 0.4911 0.7804 0.8882 0.037 Uiso 1 1 calc R
C13 C 0.46311(13) 0.68067(8) 0.76779(15) 0.0321(3) Uani 1 1 d .
H13A H 0.5462 0.6841 0.7399 0.039 Uiso 1 1 calc R
C14 C 0.37636(13) 0.62039(7) 0.72195(14) 0.0292(3) Uani 1 1 d .
H14A H 0.3988 0.5823 0.6608 0.035 Uiso 1 1 calc R
C15 C 0.25202(11) 0.61338(6) 0.76407(12) 0.0221(2) Uani 1 1 d .
C16 C 0.16204(12) 0.55180(6) 0.71857(13) 0.0245(2) Uani 1 1 d .
H16A H 0.1831 0.5137 0.6564 0.029 Uiso 1 1 calc R
C17 C 0.04232(11) 0.54476(6) 0.76191(12) 0.0229(2) Uani 1 1 d .
C18 C -0.04787(13) 0.48048(7) 0.71735(14) 0.0298(3) Uani 1 1 d .
H18A H -0.0267 0.4425 0.6552 0.036 Uiso 1 1 calc R
C19 C -0.16276(13) 0.47309(7) 0.76239(16) 0.0345(3) Uani 1 1 d .
H19A H -0.2218 0.4301 0.7316 0.041 Uiso 1 1 calc R
C20 C -0.19532(13) 0.52929(8) 0.85553(15) 0.0347(3) Uani 1 1 d .
H20A H -0.2759 0.5234 0.8873 0.042 Uiso 1 1 calc R
C21 C -0.11315(12) 0.59147(7) 0.90017(14) 0.0282(3) Uani 1 1 d .
H21A H -0.1370 0.6283 0.9629 0.034 Uiso 1 1 calc R
C22 C 0.00842(11) 0.60229(6) 0.85429(12) 0.0216(2) Uani 1 1 d .

loop_
_atom_site_aniso_label
_atom_site_aniso_U_11
_atom_site_aniso_U_22
_atom_site_aniso_U_33
_atom_site_aniso_U_23
_atom_site_aniso_U_13
_atom_site_aniso_U_12
N1 0.0226(5) 0.0259(5) 0.0386(6) -0.0022(4) 0.0045(4) 0.0049(4)
O1 0.0407(5) 0.0426(5) 0.0248(4) -0.0128(4) -0.0010(4) 0.0179(4)
C1 0.0221(5) 0.0216(5) 0.0306(6) -0.0034(4) 0.0095(4) -0.0002(4)
C2 0.0187(5) 0.0190(5) 0.0224(5) -0.0007(4) 0.0060(4) -0.0011(4)
C3 0.0178(5) 0.0173(5) 0.0225(5) -0.0013(4) 0.0054(4) -0.0018(4)
C4 0.0262(6) 0.0287(6) 0.0224(5) -0.0034(4) 0.0022(4) 0.0014(4)
C5 0.0265(6) 0.0325(6) 0.0301(6) -0.0003(5) -0.0022(5) 0.0052(5)
C6 0.0211(5) 0.0227(5) 0.0209(5) -0.0031(4) 0.0061(4) 0.0013(4)
C7 0.0215(5) 0.0273(5) 0.0214(5) -0.0069(4) 0.0053(4) 0.0016(4)
C8 0.0211(5) 0.0329(6) 0.0202(5) -0.0061(4) 0.0008(4) 0.0031(4)
C9 0.0194(5) 0.0224(5) 0.0171(5) 0.0007(4) 0.0014(4) 0.0047(4)
C10 0.0190(5) 0.0197(5) 0.0182(5) 0.0019(4) 0.0012(4) 0.0034(4)
C11 0.0244(5) 0.0238(5) 0.0246(5) -0.0018(4) 0.0013(4) 0.0001(4)
C12 0.0245(6) 0.0298(6) 0.0342(6) 0.0026(5) 0.0029(5) -0.0054(5)
C13 0.0235(6) 0.0372(7) 0.0368(7) 0.0068(5) 0.0112(5) 0.0006(5)
C14 0.0285(6) 0.0290(6) 0.0324(6) 0.0022(5) 0.0131(5) 0.0054(5)
C15 0.0219(5) 0.0214(5) 0.0220(5) 0.0026(4) 0.0054(4) 0.0048(4)
C16 0.0273(6) 0.0194(5) 0.0253(5) -0.0013(4) 0.0061(4) 0.0054(4)
C17 0.0228(5) 0.0195(5) 0.0220(5) 0.0031(4) 0.0010(4) 0.0021(4)
C18 0.0292(6) 0.0214(5) 0.0320(6) 0.0013(4) 0.0002(5) -0.0004(4)
C19 0.0280(6) 0.0283(6) 0.0395(7) 0.0074(5) -0.0001(5) -0.0063(5)
C20 0.0241(6) 0.0419(7) 0.0364(7) 0.0106(5) 0.0074(5) -0.0034(5)
C21 0.0236(5) 0.0348(6) 0.0256(5) 0.0051(5) 0.0070(4) 0.0020(5)
C22 0.0193(5) 0.0236(5) 0.0190(5) 0.0037(4) 0.0021(4) 0.0027(4)

loop_
_atom_type_symbol
_atom_type_description
_atom_type_scat_dispersion_real
_atom_type_scat_dispersion_imag
_atom_type_scat_source
C C 0.0033 0.0016 'International Tables Vol C Tables 4.2.6.8 and 6.1.1.4'
H H 0.0000 0.0000 'International Tables Vol C Tables 4.2.6.8 and 6.1.1.4'
N N 0.0061 0.0033 'International Tables Vol C Tables 4.2.6.8 and 6.1.1.4'
O O 0.0106 0.0060 'International Tables Vol C Tables 4.2.6.8 and 6.1.1.4'

loop_
_geom_angle_atom_site_label_1
_geom_angle_atom_site_label_2
_geom_angle_atom_site_label_3
_geom_angle
C1 N1 C5 116.89(10)
N1 C1 C2 123.79(11)
N1 C1 H1A 118.1
C2 C1 H1A 118.1
C3 C2 C1 118.55(10)
C3 C2 H2A 120.7
C1 C2 H2A 120.7
C2 C3 C4 118.09(10)
C2 C3 C6 123.97(9)
C4 C3 C6 117.85(10)
C5 C4 C3 118.94(11)
C5 C4 H4A 120.5
C3 C4 H4A 120.5
N1 C5 C4 123.72(11)
N1 C5 H5A 118.1
C4 C5 H5A 118.1
O1 C6 C7 122.78(10)
O1 C6 C3 118.44(10)
C7 C6 C3 118.78(9)
C8 C7 C6 125.62(10)
C8 C7 H7A 117.2
C6 C7 H7A 117.2
C7 C8 C9 131.08(10)
C7 C8 H8A 114.5
C9 C8 H8A 114.5
C22 C9 C10 120.12(10)
C22 C9 C8 122.81(10)
C10 C9 C8 116.84(10)
C9 C10 C11 122.16(10)
C9 C10 C15 119.98(10)
C11 C10 C15 117.86(10)
C12 C11 C10 121.06(11)
C12 C11 H11A 119.5
C10 C11 H11A 119.5
C11 C12 C13 120.94(11)
C11 C12 H12A 119.5
C13 C12 H12A 119.5
C14 C13 C12 120.07(11)
C14 C13 H13A 120.0
C12 C13 H13A 120.0
C13 C14 C15 121.03(11)
C13 C14 H14A 119.5
C15 C14 H14A 119.5
C16 C15 C14 121.83(10)
C16 C15 C10 119.14(10)
C14 C15 C10 119.02(10)
C17 C16 C15 121.54(10)
C17 C16 H16A 119.2
C15 C16 H16A 119.2
C16 C17 C18 121.13(11)
C16 C17 C22 119.80(10)
C18 C17 C22 119.07(11)
C19 C18 C17 120.96(12)
C19 C18 H18A 119.5
C17 C18 H18A 119.5
C18 C19 C20 120.08(12)
C18 C19 H19A 120.0
C20 C19 H19A 120.0
C21 C20 C19 121.09(12)
C21 C20 H20A 119.5
C19 C20 H20A 119.5
C20 C21 C22 120.98(12)
C20 C21 H21A 119.5
C22 C21 H21A 119.5
C9 C22 C21 122.78(10)
C9 C22 C17 119.39(10)
C21 C22 C17 117.82(10)

loop_
_geom_bond_atom_site_label_1
_geom_bond_atom_site_label_2
_geom_bond_distance
N1 C1 1.3335(16)
N1 C5 1.3384(17)
O1 C6 1.2156(14)
C1 C2 1.3901(15)
C1 H1A 0.9500
C2 C3 1.3872(15)
C2 H2A 0.9500
C3 C4 1.3917(15)
C3 C6 1.5033(15)
C4 C5 1.3785(17)
C4 H4A 0.9500
C5 H5A 0.9500
C6 C7 1.4719(15)
C7 C8 1.3355(16)
C7 H7A 0.9500
C8 C9 1.4794(15)
C8 H8A 0.9500
C9 C22 1.4054(16)
C9 C10 1.4085(15)
C10 C11 1.4282(15)
C10 C15 1.4319(15)
C11 C12 1.3581(18)
C11 H11A 0.9500
C12 C13 1.4128(19)
C12 H12A 0.9500
C13 C14 1.3571(18)
C13 H13A 0.9500
C14 C15 1.4259(16)
C14 H14A 0.9500
C15 C16 1.3925(16)
C16 C17 1.3877(16)
C16 H16A 0.9500
C17 C18 1.4305(16)
C17 C22 1.4344(16)
C18 C19 1.3508(19)
C18 H18A 0.9500
C19 C20 1.417(2)
C19 H19A 0.9500
C20 C21 1.3583(18)
C20 H20A 0.9500
C21 C22 1.4261(16)
C21 H21A 0.9500
